data_1505924
loop_
_publ_author_name
'Chung, Mee-Kyung'
'Qi, Guizhong'
'Stryker, Jeffrey M.'

_publ_section_title
;
 Synthesis of sterically hindered ortho-substituted tetraphenylethenes.
 Electronic effects in the McMurry olefination reaction.
;
_journal_issue 7
_journal_name_full 'Organic letters'
_journal_page_first 1491
_journal_page_last 1494
_journal_paper_doi 10.1021/ol060318h
_journal_volume 8
_journal_year 2006
_chemical_formula_moiety 'C34 H38 O4, 0.5(C H2 Cl2)'
_chemical_formula_sum 'C34.5 H39 Cl O4'
_chemical_formula_weight 553.11
_space_group_IT_number 15
_symmetry_cell_setting monoclinic
_symmetry_space_group_name_Hall '-C 2yc'
_symmetry_space_group_name_H-M 'C 1 2/c 1'
_atom_sites_solution_hydrogens geom
_atom_sites_solution_primary direct
_atom_sites_solution_secondary difmap
_audit_creation_method 'manual editing of SHELXL template'
_cell_angle_alpha 90.00
_cell_angle_beta 105.8900(12)
_cell_angle_gamma 90.00
_cell_formula_units_Z 8
_cell_length_a 25.1768(18)
_cell_length_b 11.7431(8)
_cell_length_c 20.5459(15)
_cell_measurement_reflns_used 7553
_cell_measurement_temperature 193(2)
_cell_measurement_theta_max 25.90
_cell_measurement_theta_min 2.29
_cell_volume 5842.4(7)
_computing_cell_refinement 'Bruker SAINT (Bruker, 1997)'
_computing_data_collection 'Bruker SMART (Bruker, 1997)'
_computing_data_reduction 'Bruker SAINT (Bruker, 1997)'
_computing_molecular_graphics 'Bruker SHELXTL (Bruker, 1997)'
_computing_publication_material 'Bruker SHELXTL (Bruker, 1997)'
_computing_structure_refinement 'SHELXL-97 (Sheldrick, 1997)'
_computing_structure_solution 'SHELXS-97 (Sheldrick, 1990)'
_diffrn_ambient_temperature 193(2)
_diffrn_detector_area_resol_mean 8.192
_diffrn_measured_fraction_theta_full 0.998
_diffrn_measured_fraction_theta_max 0.998
_diffrn_measurement_device_type 'Bruker PLATFORM diffractometer/SMART 1000 CCD area detector'
_diffrn_measurement_method '\w scans'
_diffrn_radiation_monochromator graphite
_diffrn_radiation_source 'fine-focus sealed tube'
_diffrn_radiation_type MoK\a
_diffrn_radiation_wavelength 0.71073
_diffrn_reflns_av_R_equivalents 0.0419
_diffrn_reflns_av_sigmaI/netI 0.0329
_diffrn_reflns_limit_h_max 31
_diffrn_reflns_limit_h_min -31
_diffrn_reflns_limit_k_max 14
_diffrn_reflns_limit_k_min -14
_diffrn_reflns_limit_l_max 25
_diffrn_reflns_limit_l_min -25
_diffrn_reflns_number 22831
_diffrn_reflns_theta_full 26.44
_diffrn_reflns_theta_max 26.44
_diffrn_reflns_theta_min 1.68
_diffrn_standards_decay_% 0
_diffrn_standards_interval_time 0
_diffrn_standards_number 0
_exptl_absorpt_coefficient_mu 0.168
_exptl_absorpt_correction_T_max 0.9785
_exptl_absorpt_correction_T_min 0.9281
_exptl_absorpt_correction_type multi-scan
_exptl_absorpt_process_details 'SADABS (Sheldrick, 1996)'
_exptl_crystal_colour colorless
_exptl_crystal_density_diffrn 1.258
_exptl_crystal_density_method 'not measured'
_exptl_crystal_description prism
_exptl_crystal_F_000 2360
_exptl_crystal_size_max 0.45
_exptl_crystal_size_mid 0.37
_exptl_crystal_size_min 0.13
_refine_diff_density_max 0.445
_refine_diff_density_min -0.900
_refine_diff_density_rms 0.068
_refine_ls_extinction_method none
_refine_ls_goodness_of_fit_ref 1.031
_refine_ls_hydrogen_treatment constr
_refine_ls_matrix_type full
_refine_ls_number_parameters 361
_refine_ls_number_reflns 6017
_refine_ls_number_restraints 0
_refine_ls_restrained_S_all 1.031
_refine_ls_R_factor_all 0.1010
_refine_ls_R_factor_gt 0.0690
_refine_ls_shift/su_max 0.000
_refine_ls_shift/su_mean 0.000
_refine_ls_structure_factor_coef Fsqd
_refine_ls_weighting_details 'calc w=1/[\s^2^(Fo^2^)+(0.1247P)^2^+6.9200P] where P=(Fo^2^+2Fc^2^)/3'
_refine_ls_weighting_scheme calc
_refine_ls_wR_factor_gt 0.1983
_refine_ls_wR_factor_ref 0.2255
_reflns_number_gt 4071
_reflns_number_total 6017
_reflns_threshold_expression I>2\s(I)
_cod_data_source_file ol060318hsi20060217_050054.cif
_cod_data_source_block 3e
_cod_depositor_comments
;
The following automatic conversions were performed:

'_symmetry_cell_setting' value 'Monoclinic' changed to 'monoclinic'
according to /home/saulius/struct/CIF-dictionaries/cif_core.dic
dictionary named 'cif_core.dic' version 2.4.1 from 2010-06-29.

Automatic conversion script
Id: cif_fix_values 1715 2011-07-08 13:25:40Z adriana 
;
_cod_original_sg_symbol_H-M 'C 2/c'
_cod_database_code 1505924

loop_
_symmetry_equiv_pos_as_xyz
'x, y, z'
'-x, y, -z+1/2'
'x+1/2, y+1/2, z'
'-x+1/2, y+1/2, -z+1/2'
'-x, -y, -z'
'x, -y, z-1/2'
'-x+1/2, -y+1/2, -z'
'x+1/2, -y+1/2, z-1/2'

loop_
_atom_site_label
_atom_site_type_symbol
_atom_site_fract_x
_atom_site_fract_y
_atom_site_fract_z
_atom_site_U_iso_or_equiv
_atom_site_adp_type
_atom_site_occupancy
_atom_site_symmetry_multiplicity
_atom_site_calc_flag
_atom_site_refinement_flags
O1 O 0.07058(10) -0.0883(2) 0.32136(12) 0.0605(6) Uani 1 1 d .
O2 O 0.40112(9) 0.1672(2) 0.32175(13) 0.0631(6) Uani 1 1 d .
O3 O -0.07937(9) 0.3171(2) 0.04275(14) 0.0705(7) Uani 1 1 d .
O4 O 0.27680(9) 0.54800(19) -0.00202(10) 0.0534(6) Uani 1 1 d .
C1 C 0.17315(10) 0.2570(2) 0.20251(12) 0.0345(6) Uani 1 1 d .
H1 H 0.1640 0.3342 0.2169 0.041 Uiso 1 1 calc R
C2 C 0.15377(10) 0.2542(2) 0.12396(12) 0.0340(6) Uani 1 1 d .
H2 H 0.1618 0.1761 0.1097 0.041 Uiso 1 1 calc R
C11 C 0.14210(10) 0.1700(2) 0.23417(12) 0.0347(6) Uani 1 1 d .
C12 C 0.10020(11) 0.1993(2) 0.26361(13) 0.0402(6) Uani 1 1 d .
C13 C 0.07563(12) 0.1130(3) 0.29332(14) 0.0443(7) Uani 1 1 d .
H13 H 0.0472 0.1325 0.3137 0.053 Uiso 1 1 calc R
C14 C 0.09197(12) 0.0012(2) 0.29343(14) 0.0425(6) Uani 1 1 d .
C15 C 0.13374(12) -0.0277(2) 0.26459(14) 0.0432(7) Uani 1 1 d .
H15 H 0.1455 -0.1046 0.2646 0.052 Uiso 1 1 calc R
C16 C 0.15794(11) 0.0559(2) 0.23598(13) 0.0380(6) Uani 1 1 d .
H16 H 0.1867 0.0353 0.2165 0.046 Uiso 1 1 calc R
C17 C 0.07909(14) 0.3190(3) 0.26620(17) 0.0543(8) Uani 1 1 d .
H17A H 0.1104 0.3719 0.2783 0.065 Uiso 1 1 calc R
H17B H 0.0584 0.3232 0.3002 0.065 Uiso 1 1 calc R
H17C H 0.0548 0.3396 0.2218 0.065 Uiso 1 1 calc R
C18 C 0.03350(15) -0.0605(3) 0.35977(19) 0.0652(9) Uani 1 1 d .
H18A H 0.0210 -0.1305 0.3770 0.078 Uiso 1 1 calc R
H18B H 0.0016 -0.0201 0.3310 0.078 Uiso 1 1 calc R
H18C H 0.0522 -0.0117 0.3978 0.078 Uiso 1 1 calc R
C21 C 0.23500(11) 0.2397(2) 0.23270(13) 0.0357(6) Uani 1 1 d .
C22 C 0.26036(12) 0.2809(2) 0.29794(13) 0.0415(6) Uani 1 1 d .
C23 C 0.31548(12) 0.2567(3) 0.32829(15) 0.0467(7) Uani 1 1 d .
H23 H 0.3323 0.2837 0.3728 0.056 Uiso 1 1 calc R
C24 C 0.34613(11) 0.1947(2) 0.29550(16) 0.0472(7) Uani 1 1 d .
C25 C 0.32195(12) 0.1545(2) 0.22959(16) 0.0469(7) Uani 1 1 d .
H25 H 0.3430 0.1118 0.2062 0.056 Uiso 1 1 calc R
C26 C 0.26684(11) 0.1783(2) 0.19955(14) 0.0407(6) Uani 1 1 d .
H26 H 0.2503 0.1518 0.1549 0.049 Uiso 1 1 calc R
C27 C 0.22915(14) 0.3515(3) 0.33615(16) 0.0544(8) Uani 1 1 d .
H27A H 0.1991 0.3061 0.3446 0.065 Uiso 1 1 calc R
H27B H 0.2138 0.4188 0.3094 0.065 Uiso 1 1 calc R
H27C H 0.2542 0.3756 0.3794 0.065 Uiso 1 1 calc R
C28 C 0.42599(16) 0.2075(4) 0.3888(2) 0.0791(12) Uani 1 1 d .
H28A H 0.4649 0.1846 0.4029 0.095 Uiso 1 1 calc R
H28B H 0.4067 0.1749 0.4198 0.095 Uiso 1 1 calc R
H28C H 0.4235 0.2908 0.3896 0.095 Uiso 1 1 calc R
C31 C 0.09142(11) 0.2711(2) 0.09880(12) 0.0351(6) Uani 1 1 d .
C32 C 0.05434(11) 0.1803(2) 0.07605(14) 0.0416(6) Uani 1 1 d .
C33 C -0.00190(12) 0.2024(3) 0.05759(16) 0.0501(7) Uani 1 1 d .
H33 H -0.0269 0.1411 0.0424 0.060 Uiso 1 1 calc R
C34 C -0.02277(12) 0.3097(3) 0.06049(16) 0.0506(7) Uani 1 1 d .
C35 C 0.01284(12) 0.4003(3) 0.08039(16) 0.0484(7) Uani 1 1 d .
H35 H -0.0009 0.4754 0.0813 0.058 Uiso 1 1 calc R
C36 C 0.06934(11) 0.3790(2) 0.09915(14) 0.0407(6) Uani 1 1 d .
H36 H 0.0939 0.4414 0.1128 0.049 Uiso 1 1 calc R
C37 C 0.07297(13) 0.0595(2) 0.07108(16) 0.0508(7) Uani 1 1 d .
H37A H 0.0917 0.0311 0.1164 0.061 Uiso 1 1 calc R
H37B H 0.0985 0.0572 0.0427 0.061 Uiso 1 1 calc R
H37C H 0.0408 0.0115 0.0509 0.061 Uiso 1 1 calc R
C38 C -0.10397(15) 0.4261(3) 0.0438(2) 0.0745(11) Uani 1 1 d .
H38A H -0.1443 0.4185 0.0300 0.089 Uiso 1 1 calc R
H38B H -0.0925 0.4772 0.0124 0.089 Uiso 1 1 calc R
H38C H -0.0920 0.4577 0.0896 0.089 Uiso 1 1 calc R
C41 C 0.18492(10) 0.3386(2) 0.09039(12) 0.0338(6) Uani 1 1 d .
C42 C 0.18556(10) 0.3224(2) 0.02263(13) 0.0360(6) Uani 1 1 d .
C43 C 0.21618(11) 0.3955(2) -0.00522(13) 0.0413(6) Uani 1 1 d .
H43 H 0.2168 0.3843 -0.0508 0.050 Uiso 1 1 calc R
C44 C 0.24621(11) 0.4851(2) 0.03124(14) 0.0406(6) Uani 1 1 d .
C45 C 0.24381(12) 0.5051(2) 0.09646(13) 0.0408(6) Uani 1 1 d .
H45 H 0.2627 0.5679 0.1216 0.049 Uiso 1 1 calc R
C46 C 0.21312(11) 0.4315(2) 0.12459(13) 0.0396(6) Uani 1 1 d .
H46 H 0.2114 0.4455 0.1695 0.047 Uiso 1 1 calc R
C47 C 0.15360(12) 0.2279(3) -0.02001(14) 0.0481(7) Uani 1 1 d .
H47A H 0.1608 0.2283 -0.0645 0.058 Uiso 1 1 calc R
H47B H 0.1140 0.2390 -0.0255 0.058 Uiso 1 1 calc R
H47C H 0.1651 0.1546 0.0022 0.058 Uiso 1 1 calc R
C48 C 0.31196(16) 0.6326(3) 0.03498(18) 0.0691(10) Uani 1 1 d .
H48A H 0.3313 0.6706 0.0056 0.083 Uiso 1 1 calc R
H48B H 0.3390 0.5975 0.0733 0.083 Uiso 1 1 calc R
H48C H 0.2901 0.6886 0.0518 0.083 Uiso 1 1 calc R
Cl1S Cl 0.53886(7) 0.11383(15) 0.31736(11) 0.1460(8) Uani 1 1 d .
C1S C 0.5000 0.1950(5) 0.2500 0.0824(17) Uani 1 2 d S
H1SA H 0.4748 0.2447 0.2666 0.099 Uiso 0.50 1 calc PR
H1SB H 0.5252 0.2447 0.2334 0.099 Uiso 0.50 1 calc PR

loop_
_atom_site_aniso_label
_atom_site_aniso_U_11
_atom_site_aniso_U_22
_atom_site_aniso_U_33
_atom_site_aniso_U_23
_atom_site_aniso_U_13
_atom_site_aniso_U_12
O1 0.0691(15) 0.0543(13) 0.0645(14) 0.0033(11) 0.0290(12) -0.0119(11)
O2 0.0428(12) 0.0664(15) 0.0691(15) 0.0034(12) -0.0033(11) 0.0000(10)
O3 0.0389(12) 0.0697(16) 0.097(2) 0.0163(14) 0.0095(12) 0.0072(11)
O4 0.0583(13) 0.0610(13) 0.0417(11) 0.0095(10) 0.0149(10) -0.0108(10)
C1 0.0416(14) 0.0315(12) 0.0314(13) -0.0032(10) 0.0117(11) 0.0012(11)
C2 0.0393(13) 0.0313(12) 0.0304(12) -0.0034(10) 0.0077(10) 0.0021(10)
C11 0.0368(13) 0.0381(14) 0.0279(12) -0.0020(10) 0.0065(10) 0.0004(11)
C12 0.0421(15) 0.0438(15) 0.0338(13) -0.0016(11) 0.0088(11) 0.0029(12)
C13 0.0407(15) 0.0558(17) 0.0386(15) -0.0013(13) 0.0144(12) -0.0013(13)
C14 0.0438(15) 0.0435(15) 0.0374(14) -0.0013(12) 0.0066(12) -0.0096(12)
C15 0.0486(16) 0.0368(14) 0.0421(15) -0.0035(12) 0.0091(13) -0.0023(12)
C16 0.0405(14) 0.0386(14) 0.0339(13) -0.0034(11) 0.0085(11) 0.0004(11)
C17 0.063(2) 0.0505(18) 0.0590(19) 0.0047(15) 0.0339(16) 0.0118(15)
C18 0.065(2) 0.068(2) 0.069(2) 0.0108(18) 0.0288(18) -0.0049(18)
C21 0.0407(14) 0.0349(13) 0.0304(12) 0.0031(10) 0.0079(10) -0.0031(11)
C22 0.0505(16) 0.0378(14) 0.0349(14) 0.0012(11) 0.0099(12) -0.0110(12)
C23 0.0525(17) 0.0457(16) 0.0375(14) 0.0024(12) 0.0046(13) -0.0136(13)
C24 0.0362(14) 0.0439(16) 0.0535(17) 0.0129(13) -0.0010(13) -0.0095(12)
C25 0.0409(15) 0.0427(16) 0.0575(18) 0.0028(13) 0.0142(13) 0.0006(12)
C26 0.0396(14) 0.0412(15) 0.0385(14) -0.0018(11) 0.0060(11) -0.0020(11)
C27 0.064(2) 0.0597(19) 0.0380(15) -0.0125(14) 0.0111(14) -0.0088(15)
C28 0.057(2) 0.079(3) 0.083(3) -0.003(2) -0.013(2) -0.0008(19)
C31 0.0393(14) 0.0360(14) 0.0300(12) 0.0004(10) 0.0097(10) 0.0023(11)
C32 0.0423(15) 0.0384(14) 0.0390(14) 0.0015(11) 0.0028(12) -0.0009(11)
C33 0.0425(15) 0.0466(16) 0.0550(18) 0.0069(14) 0.0028(13) -0.0047(13)
C34 0.0393(15) 0.0563(19) 0.0548(18) 0.0111(14) 0.0109(13) 0.0042(13)
C35 0.0520(17) 0.0409(15) 0.0545(18) 0.0087(13) 0.0183(14) 0.0110(13)
C36 0.0428(15) 0.0353(14) 0.0453(15) 0.0005(11) 0.0144(12) -0.0002(11)
C37 0.0499(17) 0.0381(15) 0.0559(18) -0.0064(13) 0.0001(14) -0.0040(13)
C38 0.0497(19) 0.083(3) 0.090(3) 0.014(2) 0.0167(19) 0.0225(19)
C41 0.0339(13) 0.0357(13) 0.0307(12) -0.0011(10) 0.0073(10) 0.0055(10)
C42 0.0344(13) 0.0412(14) 0.0310(13) -0.0038(11) 0.0062(10) 0.0059(11)
C43 0.0423(15) 0.0520(16) 0.0287(13) -0.0013(11) 0.0084(11) 0.0040(12)
C44 0.0394(14) 0.0446(15) 0.0365(14) 0.0087(12) 0.0084(11) 0.0051(12)
C45 0.0472(15) 0.0372(14) 0.0340(14) 0.0002(11) 0.0042(12) -0.0015(12)
C46 0.0493(15) 0.0400(14) 0.0283(12) -0.0018(11) 0.0088(11) -0.0009(12)
C47 0.0500(17) 0.0589(19) 0.0357(15) -0.0132(13) 0.0119(13) -0.0052(14)
C48 0.070(2) 0.080(2) 0.053(2) 0.0096(18) 0.0104(17) -0.0292(19)
Cl1S 0.1270(12) 0.1385(13) 0.2007(18) 0.0967(13) 0.0928(13) 0.0631(10)
C1S 0.089(4) 0.060(3) 0.104(5) 0.000 0.036(4) 0.000

loop_
_atom_type_symbol
_atom_type_description
_atom_type_scat_dispersion_real
_atom_type_scat_dispersion_imag
_atom_type_scat_source
C C 0.0033 0.0016 'International Tables Vol C Tables 4.2.6.8 and 6.1.1.4'
H H 0.0000 0.0000 'International Tables Vol C Tables 4.2.6.8 and 6.1.1.4'
O O 0.0106 0.0060 'International Tables Vol C Tables 4.2.6.8 and 6.1.1.4'
Cl Cl 0.1484 0.1585 'International Tables Vol C Tables 4.2.6.8 and 6.1.1.4'

loop_
_geom_angle_atom_site_label_1
_geom_angle_atom_site_label_2
_geom_angle_atom_site_label_3
_geom_angle
_geom_angle_site_symmetry_1
C14 O1 C18 116.7(3) .
C24 O2 C28 115.3(3) .
C34 O3 C38 118.5(3) .
C44 O4 C48 117.7(2) .
C21 C1 C11 108.7(2) .
C21 C1 C2 114.6(2) .
C11 C1 C2 112.0(2) .
C31 C2 C41 111.6(2) .
C31 C2 C1 110.5(2) .
C41 C2 C1 113.5(2) .
C12 C11 C16 118.0(2) .
C12 C11 C1 123.6(2) .
C16 C11 C1 118.4(2) .
C11 C12 C13 118.9(3) .
C11 C12 C17 124.1(3) .
C13 C12 C17 117.0(2) .
C14 C13 C12 121.3(3) .
C13 C14 O1 125.4(3) .
C13 C14 C15 119.7(3) .
O1 C14 C15 114.9(3) .
C16 C15 C14 119.2(3) .
C15 C16 C11 122.8(3) .
C26 C21 C22 118.4(2) .
C26 C21 C1 122.2(2) .
C22 C21 C1 119.3(2) .
C23 C22 C21 119.8(3) .
C23 C22 C27 118.7(3) .
C21 C22 C27 121.5(3) .
C24 C23 C22 121.3(3) .
C23 C24 O2 125.0(3) .
C23 C24 C25 120.0(3) .
O2 C24 C25 114.9(3) .
C26 C25 C24 118.6(3) .
C25 C26 C21 122.0(3) .
C36 C31 C32 117.6(2) .
C36 C31 C2 119.6(2) .
C32 C31 C2 122.8(2) .
C33 C32 C31 118.9(3) .
C33 C32 C37 118.1(3) .
C31 C32 C37 123.0(2) .
C34 C33 C32 122.3(3) .
C33 C34 O3 115.4(3) .
C33 C34 C35 119.7(3) .
O3 C34 C35 124.9(3) .
C34 C35 C36 118.4(3) .
C31 C36 C35 123.0(3) .
C46 C41 C42 117.7(2) .
C46 C41 C2 122.2(2) .
C42 C41 C2 120.0(2) .
C43 C42 C41 119.0(2) .
C43 C42 C47 119.3(2) .
C41 C42 C47 121.7(2) .
C42 C43 C44 122.1(2) .
O4 C44 C45 124.8(3) .
O4 C44 C43 115.8(2) .
C45 C44 C43 119.4(3) .
C44 C45 C46 118.5(3) .
C41 C46 C45 123.2(2) .
Cl1S C1S Cl1S 113.7(4) 2_655

loop_
_geom_bond_atom_site_label_1
_geom_bond_atom_site_label_2
_geom_bond_distance
_geom_bond_site_symmetry_2
O1 C14 1.376(3) .
O1 C18 1.416(4) .
O2 C24 1.379(3) .
O2 C28 1.429(5) .
O3 C34 1.373(4) .
O3 C38 1.425(4) .
O4 C44 1.376(3) .
O4 C48 1.407(4) .
C1 C21 1.524(4) .
C1 C11 1.535(4) .
C1 C2 1.553(3) .
C2 C31 1.525(4) .
C2 C41 1.539(4) .
C11 C12 1.395(4) .
C11 C16 1.396(4) .
C12 C13 1.410(4) .
C12 C17 1.509(4) .
C13 C14 1.376(4) .
C14 C15 1.383(4) .
C15 C16 1.370(4) .
C21 C26 1.388(4) .
C21 C22 1.403(4) .
C22 C23 1.386(4) .
C22 C27 1.503(4) .
C23 C24 1.365(4) .
C24 C25 1.406(4) .
C25 C26 1.384(4) .
C31 C36 1.385(4) .
C31 C32 1.410(4) .
C32 C33 1.386(4) .
C32 C37 1.507(4) .
C33 C34 1.372(4) .
C34 C35 1.379(4) .
C35 C36 1.391(4) .
C41 C46 1.384(4) .
C41 C42 1.409(3) .
C42 C43 1.379(4) .
C42 C47 1.504(4) .
C43 C44 1.389(4) .
C44 C45 1.378(4) .
C45 C46 1.387(4) .
Cl1S C1S 1.743(4) .
C1S Cl1S 1.743(4) 2_655

loop_
_geom_torsion_atom_site_label_1
_geom_torsion_atom_site_label_2
_geom_torsion_atom_site_label_3
_geom_torsion_atom_site_label_4
_geom_torsion
C21 C1 C2 C31 179.4(2)
C11 C1 C2 C31 55.0(3)
C21 C1 C2 C41 -54.3(3)
C11 C1 C2 C41 -178.8(2)
C21 C1 C11 C12 128.2(3)
C2 C1 C11 C12 -104.1(3)
C21 C1 C11 C16 -49.2(3)
C2 C1 C11 C16 78.4(3)
C16 C11 C12 C13 -0.4(4)
C1 C11 C12 C13 -177.9(2)
C16 C11 C12 C17 179.4(3)
C1 C11 C12 C17 1.9(4)
C11 C12 C13 C14 -0.3(4)
C17 C12 C13 C14 179.9(3)
C12 C13 C14 O1 179.7(3)
C12 C13 C14 C15 0.7(4)
C18 O1 C14 C13 -7.8(4)
C18 O1 C14 C15 171.2(3)
C13 C14 C15 C16 -0.4(4)
O1 C14 C15 C16 -179.5(2)
C14 C15 C16 C11 -0.4(4)
C12 C11 C16 C15 0.8(4)
C1 C11 C16 C15 178.4(2)
C11 C1 C21 C26 98.7(3)
C2 C1 C21 C26 -27.5(3)
C11 C1 C21 C22 -77.3(3)
C2 C1 C21 C22 156.5(2)
C26 C21 C22 C23 -2.0(4)
C1 C21 C22 C23 174.1(2)
C26 C21 C22 C27 177.9(3)
C1 C21 C22 C27 -6.0(4)
C21 C22 C23 C24 1.0(4)
C27 C22 C23 C24 -178.8(3)
C22 C23 C24 O2 179.7(3)
C22 C23 C24 C25 0.2(4)
C28 O2 C24 C23 0.7(4)
C28 O2 C24 C25 -179.9(3)
C23 C24 C25 C26 -0.6(4)
O2 C24 C25 C26 180.0(2)
C24 C25 C26 C21 -0.4(4)
C22 C21 C26 C25 1.7(4)
C1 C21 C26 C25 -174.3(2)
C41 C2 C31 C36 -50.5(3)
C1 C2 C31 C36 76.8(3)
C41 C2 C31 C32 130.9(3)
C1 C2 C31 C32 -101.9(3)
C36 C31 C32 C33 -2.2(4)
C2 C31 C32 C33 176.5(3)
C36 C31 C32 C37 178.0(3)
C2 C31 C32 C37 -3.2(4)
C31 C32 C33 C34 0.2(5)
C37 C32 C33 C34 179.9(3)
C32 C33 C34 O3 -177.8(3)
C32 C33 C34 C35 2.0(5)
C38 O3 C34 C33 -179.2(3)
C38 O3 C34 C35 0.9(5)
C33 C34 C35 C36 -2.1(5)
O3 C34 C35 C36 177.8(3)
C32 C31 C36 C35 2.2(4)
C2 C31 C36 C35 -176.5(2)
C34 C35 C36 C31 -0.1(4)
C31 C2 C41 C46 105.6(3)
C1 C2 C41 C46 -20.1(3)
C31 C2 C41 C42 -74.7(3)
C1 C2 C41 C42 159.6(2)
C46 C41 C42 C43 3.2(4)
C2 C41 C42 C43 -176.5(2)
C46 C41 C42 C47 -176.6(2)
C2 C41 C42 C47 3.7(4)
C41 C42 C43 C44 -0.4(4)
C47 C42 C43 C44 179.4(3)
C48 O4 C44 C45 5.8(4)
C48 O4 C44 C43 -174.1(3)
C42 C43 C44 O4 177.2(2)
C42 C43 C44 C45 -2.7(4)
O4 C44 C45 C46 -177.1(2)
C43 C44 C45 C46 2.8(4)
C42 C41 C46 C45 -3.2(4)
C2 C41 C46 C45 176.5(2)
C44 C45 C46 C41 0.2(4)
